data_2236550
loop_
_publ_author_name
'Yousuf, Sammer'
'Zeb, Aurang'
'Batool, Farhana'
'Basha, Fatima Z.'

_publ_section_title
;
 2-(2-Methyl-5-nitro-1<i>H</i>-imidazol-1-yl)ethyl methanesulfonate
;
_journal_coeditor_code PV2579
_journal_issue 9
_journal_name_full 'Acta Crystallographica Section E'
_journal_page_first o2781
_journal_paper_doi 10.1107/S1600536812034964
_journal_volume 68
_journal_year 2012
_chemical_formula_iupac 'C7 H11 N3 O5 S'
_chemical_formula_moiety 'C7 H11 N3 O5 S'
_chemical_formula_sum 'C7 H11 N3 O5 S'
_chemical_formula_weight 249.26
_chemical_name_systematic
;
2-(2-Methyl-5-nitro-1<i>H</i>-imidazol-1-yl)ethyl methanesulfonate
;
_space_group_IT_number 2
_symmetry_cell_setting triclinic
_symmetry_space_group_name_Hall '-P 1'
_symmetry_space_group_name_H-M 'P -1'
_atom_sites_solution_hydrogens geom
_atom_sites_solution_primary direct
_atom_sites_solution_secondary difmap
_audit_creation_method SHELXL-97
_cell_angle_alpha 112.702(4)
_cell_angle_beta 100.614(4)
_cell_angle_gamma 90.052(4)
_cell_formula_units_Z 4
_cell_length_a 8.8547(17)
_cell_length_b 10.927(2)
_cell_length_c 12.033(2)
_cell_measurement_reflns_used 3658
_cell_measurement_temperature 273(2)
_cell_measurement_theta_max 27.90
_cell_measurement_theta_min 2.35
_cell_volume 1052.3(3)
_computing_cell_refinement 'SAINT (Bruker, 2000)'
_computing_data_collection 'SMART (Bruker, 2000)'
_computing_data_reduction 'SAINT (Bruker, 2000)'
_computing_molecular_graphics 'SHELXTL (Sheldrick, 2008)'
_computing_publication_material
;
SHELXTL (Sheldrick, 2008), PARST (Nardelli, 1995) and PLATON
(Spek, 2009)
;
_computing_structure_refinement 'SHELXL97 (Sheldrick, 2008)'
_computing_structure_solution 'SHELXS97 (Sheldrick, 2008)'
_diffrn_ambient_temperature 273(2)
_diffrn_measured_fraction_theta_full 1.000
_diffrn_measured_fraction_theta_max 1.000
_diffrn_measurement_device_type
;
Bruker SMART APEX CCD area-detector
;
_diffrn_measurement_method '\w scan'
_diffrn_radiation_monochromator graphite
_diffrn_radiation_source 'fine-focus sealed tube'
_diffrn_radiation_type MoK\a
_diffrn_radiation_wavelength 0.71073
_diffrn_reflns_av_R_equivalents 0.0327
_diffrn_reflns_av_sigmaI/netI 0.0350
_diffrn_reflns_limit_h_max 10
_diffrn_reflns_limit_h_min -10
_diffrn_reflns_limit_k_max 13
_diffrn_reflns_limit_k_min -13
_diffrn_reflns_limit_l_max 14
_diffrn_reflns_limit_l_min -14
_diffrn_reflns_number 11649
_diffrn_reflns_theta_full 25.50
_diffrn_reflns_theta_max 25.50
_diffrn_reflns_theta_min 1.87
_diffrn_standards_number 0
_exptl_absorpt_coefficient_mu 0.320
_exptl_absorpt_correction_T_max 0.9749
_exptl_absorpt_correction_T_min 0.8828
_exptl_absorpt_correction_type multi-scan
_exptl_absorpt_process_details '(SADABS; Bruker, 2000)'
_exptl_crystal_colour Colorles
_exptl_crystal_density_diffrn 1.573
_exptl_crystal_density_method 'not measured'
_exptl_crystal_description Plate
_exptl_crystal_F_000 520
_exptl_crystal_size_max 0.40
_exptl_crystal_size_mid 0.21
_exptl_crystal_size_min 0.08
_refine_diff_density_max 0.794
_refine_diff_density_min -0.324
_refine_ls_extinction_method none
_refine_ls_goodness_of_fit_ref 1.066
_refine_ls_hydrogen_treatment constr
_refine_ls_matrix_type full
_refine_ls_number_parameters 291
_refine_ls_number_reflns 3918
_refine_ls_number_restraints 0
_refine_ls_restrained_S_all 1.066
_refine_ls_R_factor_all 0.0695
_refine_ls_R_factor_gt 0.0558
_refine_ls_shift/su_max 0.000
_refine_ls_shift/su_mean 0.000
_refine_ls_structure_factor_coef Fsqd
_refine_ls_weighting_details 'calc w=1/[\s^2^(Fo^2^)+(0.0914P)^2^+0.2849P] where P=(Fo^2^+2Fc^2^)/3'
_refine_ls_weighting_scheme calc
_refine_ls_wR_factor_gt 0.1404
_refine_ls_wR_factor_ref 0.1519
_reflns_number_gt 3078
_reflns_number_total 3918
_reflns_threshold_expression I>2sigma(I)
_cod_data_source_file pv2579.cif
_cod_data_source_block I
_cod_original_cell_volume 1052.4(3)
_cod_database_code 2236550
_cod_database_fobs_code 2236550

loop_
_symmetry_equiv_pos_as_xyz
'x, y, z'
'-x, -y, -z'

loop_
_atom_site_type_symbol
_atom_site_label
_atom_site_fract_x
_atom_site_fract_y
_atom_site_fract_z
_atom_site_U_iso_or_equiv
_atom_site_adp_type
_atom_site_calc_flag
_atom_site_refinement_flags
_atom_site_occupancy
_atom_site_symmetry_multiplicity
S S1 0.09144(8) -0.18810(7) 0.47184(7) 0.0370(2) Uani d . 1 1
S S2 0.60576(8) 0.68767(7) 0.52683(7) 0.0356(2) Uani d . 1 1
O O1 -0.2081(3) 0.3132(3) 0.8913(3) 0.0621(7) Uani d . 1 1
O O2 -0.1805(3) 0.1027(2) 0.8395(2) 0.0557(6) Uani d . 1 1
O O3 0.1479(2) -0.1063(2) 0.61360(19) 0.0384(5) Uani d . 1 1
O O4 -0.0597(2) -0.1572(2) 0.4331(2) 0.0475(6) Uani d . 1 1
O O5 0.2124(3) -0.1640(2) 0.4178(2) 0.0524(6) Uani d . 1 1
O O6 0.0876(2) 0.1903(2) 0.1110(2) 0.0526(6) Uani d . 1 1
O O7 0.1462(2) 0.4013(2) 0.1692(2) 0.0493(6) Uani d . 1 1
O O8 0.5899(2) 0.60582(19) 0.38527(18) 0.0365(5) Uani d . 1 1
O O9 0.7537(2) 0.6633(2) 0.5805(2) 0.0498(6) Uani d . 1 1
O O10 0.4738(2) 0.6572(2) 0.5663(2) 0.0474(6) Uani d . 1 1
N N1 -0.1298(3) 0.2166(3) 0.8633(2) 0.0398(6) Uani d . 1 1
N N2 0.1317(2) 0.1471(2) 0.8363(2) 0.0301(5) Uani d . 1 1
N N3 0.2445(3) 0.3407(2) 0.8613(2) 0.0423(6) Uani d . 1 1
N N4 0.1824(3) 0.2858(2) 0.1409(2) 0.0348(6) Uani d . 1 1
N N5 0.4575(2) 0.3517(2) 0.1632(2) 0.0288(5) Uani d . 1 1
N N7 0.5555(3) 0.1572(2) 0.1374(3) 0.0433(6) Uani d . 1 1
C C1 0.4070(4) 0.1507(4) 0.8164(3) 0.0507(8) Uani d . 1 1
H H1A 0.4842 0.2158 0.8222 0.076 Uiso calc R 1 1
H H1B 0.3896 0.0805 0.7359 0.076 Uiso calc R 1 1
H H1C 0.4415 0.1144 0.8770 0.076 Uiso calc R 1 1
C C2 0.2630(3) 0.2136(3) 0.8381(3) 0.0348(6) Uani d . 1 1
C C3 0.0965(4) 0.3589(3) 0.8737(3) 0.0405(7) Uani d . 1 1
H H3B 0.0509 0.4390 0.8902 0.049 Uiso calc R 1 1
C C4 0.0247(3) 0.2410(3) 0.8582(3) 0.0336(6) Uani d . 1 1
C C5 0.1153(3) 0.0068(3) 0.8203(3) 0.0333(6) Uani d . 1 1
H H5B 0.0572 0.0000 0.8789 0.040 Uiso calc R 1 1
H H5C 0.2167 -0.0227 0.8384 0.040 Uiso calc R 1 1
C C6 0.0360(3) -0.0831(3) 0.6936(3) 0.0387(7) Uani d . 1 1
H H6B -0.0012 -0.1667 0.6934 0.046 Uiso calc R 1 1
H H6C -0.0513 -0.0420 0.6649 0.046 Uiso calc R 1 1
C C7 0.0862(4) -0.3532(3) 0.4587(4) 0.0547(9) Uani d . 1 1
H H7A 0.0617 -0.4118 0.3734 0.082 Uiso calc R 1 1
H H7B 0.0090 -0.3678 0.4997 0.082 Uiso calc R 1 1
H H7C 0.1850 -0.3704 0.4958 0.082 Uiso calc R 1 1
C C8 0.7433(4) 0.3470(4) 0.1814(4) 0.0540(9) Uani d . 1 1
H H8A 0.8153 0.2796 0.1668 0.081 Uiso calc R 1 1
H H8B 0.7714 0.4106 0.2648 0.081 Uiso calc R 1 1
H H8C 0.7449 0.3912 0.1264 0.081 Uiso calc R 1 1
C C9 0.5861(3) 0.2846(3) 0.1602(3) 0.0346(6) Uani d . 1 1
C C10 0.4009(3) 0.1407(3) 0.1252(3) 0.0391(7) Uani d . 1 1
H H10B 0.3460 0.0609 0.1085 0.047 Uiso calc R 1 1
C C11 0.3377(3) 0.2588(3) 0.1412(3) 0.0317(6) Uani d . 1 1
C C12 0.4499(3) 0.4921(3) 0.1791(3) 0.0317(6) Uani d . 1 1
H H12A 0.3617 0.4992 0.1214 0.038 Uiso calc R 1 1
H H12B 0.5418 0.5208 0.1596 0.038 Uiso calc R 1 1
C C13 0.4371(3) 0.5828(3) 0.3059(3) 0.0362(7) Uani d . 1 1
H H13A 0.4006 0.6665 0.3060 0.043 Uiso calc R 1 1
H H13B 0.3644 0.5427 0.3357 0.043 Uiso calc R 1 1
C C14 0.6070(4) 0.8524(3) 0.5396(3) 0.0522(9) Uani d . 1 1
H H14A 0.6396 0.9112 0.6243 0.078 Uiso calc R 1 1
H H14B 0.5051 0.8703 0.5088 0.078 Uiso calc R 1 1
H H14C 0.6769 0.8662 0.4925 0.078 Uiso calc R 1 1

loop_
_atom_site_aniso_label
_atom_site_aniso_U_11
_atom_site_aniso_U_22
_atom_site_aniso_U_33
_atom_site_aniso_U_12
_atom_site_aniso_U_13
_atom_site_aniso_U_23
S1 0.0370(4) 0.0336(4) 0.0394(4) 0.0035(3) 0.0099(3) 0.0123(3)
S2 0.0336(4) 0.0329(4) 0.0374(4) -0.0030(3) 0.0037(3) 0.0122(3)
O1 0.0480(14) 0.0549(15) 0.090(2) 0.0220(12) 0.0258(13) 0.0309(14)
O2 0.0407(12) 0.0415(13) 0.0877(19) -0.0049(10) 0.0170(12) 0.0266(13)
O3 0.0320(10) 0.0386(11) 0.0433(12) 0.0017(8) 0.0092(9) 0.0139(9)
O4 0.0437(12) 0.0484(13) 0.0458(13) 0.0075(10) 0.0032(10) 0.0161(11)
O5 0.0546(14) 0.0558(15) 0.0531(14) 0.0045(11) 0.0236(11) 0.0224(12)
O6 0.0369(12) 0.0487(14) 0.0702(16) -0.0152(10) 0.0100(11) 0.0215(12)
O7 0.0376(12) 0.0411(13) 0.0683(16) 0.0083(9) 0.0096(10) 0.0207(11)
O8 0.0283(10) 0.0365(11) 0.0409(12) -0.0017(8) 0.0047(8) 0.0120(9)
O9 0.0403(12) 0.0544(14) 0.0508(14) -0.0003(10) -0.0048(10) 0.0227(11)
O10 0.0472(13) 0.0512(14) 0.0444(13) -0.0052(10) 0.0135(10) 0.0176(11)
N1 0.0328(13) 0.0408(15) 0.0479(16) 0.0019(11) 0.0074(11) 0.0198(12)
N2 0.0279(11) 0.0279(12) 0.0355(13) -0.0002(9) 0.0049(9) 0.0142(10)
N3 0.0403(14) 0.0342(14) 0.0523(16) -0.0069(11) 0.0075(12) 0.0176(12)
N4 0.0332(13) 0.0364(14) 0.0360(14) -0.0010(10) 0.0057(10) 0.0160(11)
N5 0.0296(12) 0.0243(11) 0.0321(12) 0.0001(9) 0.0057(9) 0.0110(10)
N7 0.0451(15) 0.0314(14) 0.0537(17) 0.0077(11) 0.0133(12) 0.0154(12)
C1 0.0341(16) 0.056(2) 0.069(2) 0.0004(14) 0.0132(15) 0.0303(19)
C2 0.0329(15) 0.0343(16) 0.0379(17) -0.0080(12) 0.0025(12) 0.0170(13)
C3 0.0459(17) 0.0277(15) 0.0475(19) 0.0011(12) 0.0069(14) 0.0156(14)
C4 0.0315(14) 0.0328(15) 0.0365(16) 0.0010(11) 0.0078(12) 0.0132(13)
C5 0.0347(15) 0.0281(14) 0.0389(16) -0.0020(11) 0.0060(12) 0.0157(12)
C6 0.0365(15) 0.0334(16) 0.0438(18) -0.0042(12) 0.0113(13) 0.0113(13)
C7 0.052(2) 0.0371(18) 0.081(3) 0.0074(15) 0.0218(18) 0.0253(18)
C8 0.0326(17) 0.055(2) 0.077(3) 0.0052(15) 0.0153(16) 0.0269(19)
C9 0.0335(15) 0.0315(15) 0.0407(17) 0.0053(11) 0.0124(12) 0.0141(13)
C10 0.0417(17) 0.0291(15) 0.0478(18) -0.0017(12) 0.0116(13) 0.0153(14)
C11 0.0320(14) 0.0289(14) 0.0347(15) -0.0008(11) 0.0066(11) 0.0129(12)
C12 0.0327(14) 0.0253(13) 0.0386(16) -0.0001(11) 0.0055(12) 0.0148(12)
C13 0.0318(14) 0.0305(15) 0.0418(17) 0.0038(11) 0.0030(12) 0.0112(13)
C14 0.0438(18) 0.0342(17) 0.076(3) -0.0022(14) 0.0064(17) 0.0221(17)

loop_
_atom_type_symbol
_atom_type_description
_atom_type_scat_dispersion_real
_atom_type_scat_dispersion_imag
_atom_type_scat_source
C C 0.0033 0.0016 'International Tables Vol C Tables 4.2.6.8 and 6.1.1.4'
H H 0.0000 0.0000 'International Tables Vol C Tables 4.2.6.8 and 6.1.1.4'
N N 0.0061 0.0033 'International Tables Vol C Tables 4.2.6.8 and 6.1.1.4'
O O 0.0106 0.0060 'International Tables Vol C Tables 4.2.6.8 and 6.1.1.4'
S S 0.1246 0.1234 'International Tables Vol C Tables 4.2.6.8 and 6.1.1.4'

loop_
_geom_angle_atom_site_label_1
_geom_angle_atom_site_label_2
_geom_angle_atom_site_label_3
_geom_angle
O4 S1 O5 118.95(14)
O4 S1 O3 109.90(12)
O5 S1 O3 104.65(13)
O4 S1 C7 109.32(15)
O5 S1 C7 109.50(15)
O3 S1 C7 103.32(15)
O9 S2 O10 118.88(14)
O9 S2 O8 104.78(13)
O10 S2 O8 109.83(12)
O9 S2 C14 109.74(15)
O10 S2 C14 109.15(15)
O8 S2 C14 103.28(15)
C6 O3 S1 118.58(18)
C13 O8 S2 118.53(17)
O2 N1 O1 123.1(3)
O2 N1 C4 119.8(2)
O1 N1 C4 117.1(3)
C2 N2 C4 104.9(2)
C2 N2 C5 125.9(2)
C4 N2 C5 129.1(2)
C2 N3 C3 106.4(2)
O7 N4 O6 122.9(2)
O7 N4 C11 119.9(2)
O6 N4 C11 117.3(2)
C9 N5 C11 105.3(2)
C9 N5 C12 126.1(2)
C11 N5 C12 128.5(2)
C9 N7 C10 105.7(2)
C2 C1 H1A 109.5
C2 C1 H1B 109.5
H1A C1 H1B 109.5
C2 C1 H1C 109.5
H1A C1 H1C 109.5
H1B C1 H1C 109.5
N3 C2 N2 112.0(3)
N3 C2 C1 124.5(3)
N2 C2 C1 123.6(3)
N3 C3 C4 109.2(3)
N3 C3 H3B 125.4
C4 C3 H3B 125.4
C3 C4 N2 107.5(2)
C3 C4 N1 127.4(3)
N2 C4 N1 125.1(2)
N2 C5 C6 113.0(2)
N2 C5 H5B 109.0
C6 C5 H5B 109.0
N2 C5 H5C 109.0
C6 C5 H5C 109.0
H5B C5 H5C 107.8
O3 C6 C5 107.7(2)
O3 C6 H6B 110.2
C5 C6 H6B 110.2
O3 C6 H6C 110.2
C5 C6 H6C 110.2
H6B C6 H6C 108.5
S1 C7 H7A 109.5
S1 C7 H7B 109.5
H7A C7 H7B 109.5
S1 C7 H7C 109.5
H7A C7 H7C 109.5
H7B C7 H7C 109.5
C9 C8 H8A 109.5
C9 C8 H8B 109.5
H8A C8 H8B 109.5
C9 C8 H8C 109.5
H8A C8 H8C 109.5
H8B C8 H8C 109.5
N7 C9 N5 112.3(2)
N7 C9 C8 124.0(3)
N5 C9 C8 123.7(3)
N7 C10 C11 109.8(3)
N7 C10 H10B 125.1
C11 C10 H10B 125.1
C10 C11 N5 106.9(2)
C10 C11 N4 127.9(3)
N5 C11 N4 125.1(2)
N5 C12 C13 113.3(2)
N5 C12 H12A 108.9
C13 C12 H12A 108.9
N5 C12 H12B 108.9
C13 C12 H12B 108.9
H12A C12 H12B 107.7
O8 C13 C12 108.1(2)
O8 C13 H13A 110.1
C12 C13 H13A 110.1
O8 C13 H13B 110.1
C12 C13 H13B 110.1
H13A C13 H13B 108.4
S2 C14 H14A 109.5
S2 C14 H14B 109.5
H14A C14 H14B 109.5
S2 C14 H14C 109.5
H14A C14 H14C 109.5
H14B C14 H14C 109.5

loop_
_geom_bond_atom_site_label_1
_geom_bond_atom_site_label_2
_geom_bond_distance
S1 O4 1.420(2)
S1 O5 1.425(2)
S1 O3 1.571(2)
S1 C7 1.749(3)
S2 O9 1.423(2)
S2 O10 1.424(2)
S2 O8 1.567(2)
S2 C14 1.746(3)
O1 N1 1.234(3)
O2 N1 1.228(3)
O3 C6 1.461(3)
O6 N4 1.233(3)
O7 N4 1.233(3)
O8 C13 1.464(3)
N1 C4 1.410(4)
N2 C2 1.363(3)
N2 C4 1.381(4)
N2 C5 1.473(3)
N3 C2 1.323(4)
N3 C3 1.352(4)
N4 C11 1.406(3)
N5 C9 1.353(3)
N5 C11 1.383(3)
N5 C12 1.474(3)
N7 C9 1.328(4)
N7 C10 1.354(4)
C1 C2 1.467(4)
C1 H1A 0.9600
C1 H1B 0.9600
C1 H1C 0.9600
C3 C4 1.367(4)
C3 H3B 0.9300
C5 C6 1.494(4)
C5 H5B 0.9700
C5 H5C 0.9700
C6 H6B 0.9700
C6 H6C 0.9700
C7 H7A 0.9600
C7 H7B 0.9600
C7 H7C 0.9600
C8 C9 1.484(4)
C8 H8A 0.9600
C8 H8B 0.9600
C8 H8C 0.9600
C10 C11 1.366(4)
C10 H10B 0.9300
C12 C13 1.490(4)
C12 H12A 0.9700
C12 H12B 0.9700
C13 H13A 0.9700
C13 H13B 0.9700
C14 H14A 0.9600
C14 H14B 0.9600
C14 H14C 0.9600

loop_
_geom_hbond_atom_site_label_D
_geom_hbond_atom_site_label_H
_geom_hbond_atom_site_label_A
_geom_hbond_site_symmetry_A
_geom_hbond_distance_DH
_geom_hbond_distance_HA
_geom_hbond_distance_DA
_geom_hbond_angle_DHA
_geom_hbond_publ_flag
C5 H5B O6 2_556 0.9700 2.5000 3.235(4) 133.00 yes
C5 H5C N7 2_656 0.9700 2.5400 3.484(4) 165.00 yes
C7 H7B O9 1_445 0.9600 2.5900 3.498(4) 157.00 yes
C7 H7C O10 1_545 0.9600 2.5200 3.423(4) 157.00 yes
C12 H12A O1 2_566 0.9700 2.5000 3.250(5) 134.00 yes
C12 H12B N3 2_666 0.9700 2.5300 3.472(4) 164.00 yes
C14 H14B O5 1_565 0.9600 2.5900 3.507(4) 160.00 yes
C14 H14C O4 1_665 0.9600 2.5500 3.414(4) 150.00 yes

loop_
_geom_torsion_atom_site_label_1
_geom_torsion_atom_site_label_2
_geom_torsion_atom_site_label_3
_geom_torsion_atom_site_label_4
_geom_torsion
O4 S1 O3 C6 36.6(2)
O5 S1 O3 C6 165.4(2)
C7 S1 O3 C6 -79.9(2)
O9 S2 O8 C13 165.3(2)
O10 S2 O8 C13 36.5(2)
C14 S2 O8 C13 -79.8(2)
C3 N3 C2 N2 -0.8(3)
C3 N3 C2 C1 179.1(3)
C4 N2 C2 N3 1.0(3)
C5 N2 C2 N3 -176.3(3)
C4 N2 C2 C1 -178.8(3)
C5 N2 C2 C1 3.9(4)
C2 N3 C3 C4 0.2(3)
N3 C3 C4 N2 0.4(3)
N3 C3 C4 N1 -179.7(3)
C2 N2 C4 C3 -0.9(3)
C5 N2 C4 C3 176.3(3)
C2 N2 C4 N1 179.3(3)
C5 N2 C4 N1 -3.5(5)
O2 N1 C4 C3 175.3(3)
O1 N1 C4 C3 -4.2(5)
O2 N1 C4 N2 -4.9(4)
O1 N1 C4 N2 175.7(3)
C2 N2 C5 C6 -102.5(3)
C4 N2 C5 C6 80.8(3)
S1 O3 C6 C5 -174.80(18)
N2 C5 C6 O3 77.7(3)
C10 N7 C9 N5 -0.1(3)
C10 N7 C9 C8 179.2(3)
C11 N5 C9 N7 0.4(3)
C12 N5 C9 N7 -176.3(3)
C11 N5 C9 C8 -179.0(3)
C12 N5 C9 C8 4.4(5)
C9 N7 C10 C11 -0.2(3)
N7 C10 C11 N5 0.4(3)
N7 C10 C11 N4 -177.2(3)
C9 N5 C11 C10 -0.5(3)
C12 N5 C11 C10 176.1(3)
C9 N5 C11 N4 177.3(3)
C12 N5 C11 N4 -6.1(4)
O7 N4 C11 C10 172.6(3)
O6 N4 C11 C10 -7.8(4)
O7 N4 C11 N5 -4.7(4)
O6 N4 C11 N5 174.9(3)
C9 N5 C12 C13 -102.3(3)
C11 N5 C12 C13 81.8(3)
S2 O8 C13 C12 -174.36(17)
N5 C12 C13 O8 77.5(3)

loop_
_cod_related_entry_id
_cod_related_entry_database
_cod_related_entry_code
1 ChemSpider 84086
